data_7241727
loop_
_publ_author_name
'Chen, Kai'
'Hua, Zi-Yi'
'Li, Ran'
'Peng, Yu-Ying'
'Zhu, Qiang Zhao'
'Zhao, Jiang-Lin'
'Redshaw, Carl'

_publ_section_title
;
 Assemblies of cucurbit[6]uril-based coordination complexes with
 disulfonate ligands: from discrete complexes to one- and two-dimensional
 polymers
;
_journal_issue 2
_journal_name_full CrystEngComm
_journal_page_first 465
_journal_page_last 481
_journal_paper_doi 10.1039/D0CE01456G
_journal_volume 23
_journal_year 2021
_chemical_formula_sum 'C28 H24 N12 O17 S2 Sr'
_chemical_formula_weight 952.33
_space_group_crystal_system triclinic
_space_group_IT_number 2
_space_group_name_Hall '-P 1'
_space_group_name_H-M_alt 'P -1'
_atom_sites_solution_hydrogens geom
_audit_creation_method SHELXL-2018/3
_audit_update_record
;
2020-02-27 deposited with the CCDC.	2020-11-11 downloaded from the CCDC.
;
_cell_angle_alpha 110.391(5)
_cell_angle_beta 107.230(5)
_cell_angle_gamma 101.991(5)
_cell_formula_units_Z 2
_cell_length_a 10.770(5)
_cell_length_b 14.128(5)
_cell_length_c 15.073(5)
_cell_measurement_reflns_used 2188
_cell_measurement_temperature 293(2)
_cell_measurement_theta_max 24.11
_cell_measurement_theta_min 2.66
_cell_volume 1925.5(13)
_computing_structure_refinement 'SHELXL-2018/3 (Sheldrick, 2018)'
_diffrn_ambient_temperature 293(2)
_diffrn_measured_fraction_theta_full 0.997
_diffrn_measured_fraction_theta_max 0.997
_diffrn_measurement_device_type 'CCD area detector'
_diffrn_measurement_method 'phi and omega scans'
_diffrn_radiation_type MoK\a
_diffrn_radiation_wavelength 0.71073
_diffrn_reflns_av_R_equivalents 0.0297
_diffrn_reflns_av_unetI/netI 0.0639
_diffrn_reflns_Laue_measured_fraction_full 0.997
_diffrn_reflns_Laue_measured_fraction_max 0.997
_diffrn_reflns_limit_h_max 12
_diffrn_reflns_limit_h_min -10
_diffrn_reflns_limit_k_max 12
_diffrn_reflns_limit_k_min -16
_diffrn_reflns_limit_l_max 17
_diffrn_reflns_limit_l_min -17
_diffrn_reflns_number 10886
_diffrn_reflns_point_group_measured_fraction_full 0.997
_diffrn_reflns_point_group_measured_fraction_max 0.997
_diffrn_reflns_theta_full 25.000
_diffrn_reflns_theta_max 25.000
_diffrn_reflns_theta_min 1.574
_exptl_absorpt_coefficient_mu 1.598
_exptl_crystal_colour colourless
_exptl_crystal_density_diffrn 1.643
_exptl_crystal_description lump
_exptl_crystal_F_000 964
_exptl_crystal_size_max 0.200
_exptl_crystal_size_mid 0.150
_exptl_crystal_size_min 0.150
_refine_diff_density_max 0.476
_refine_diff_density_min -0.408
_refine_diff_density_rms 0.076
_refine_ls_extinction_method none
_refine_ls_goodness_of_fit_ref 1.021
_refine_ls_hydrogen_treatment constr
_refine_ls_matrix_type full
_refine_ls_number_parameters 541
_refine_ls_number_reflns 6762
_refine_ls_number_restraints 0
_refine_ls_restrained_S_all 1.021
_refine_ls_R_factor_all 0.0743
_refine_ls_R_factor_gt 0.0464
_refine_ls_shift/su_max 0.000
_refine_ls_shift/su_mean 0.000
_refine_ls_structure_factor_coef Fsqd
_refine_ls_weighting_details 'w=1/[\s^2^(Fo^2^)+(0.0630P)^2^+0.3028P] where P=(Fo^2^+2Fc^2^)/3'
_refine_ls_weighting_scheme calc
_refine_ls_wR_factor_gt 0.1140
_refine_ls_wR_factor_ref 0.1228
_reflns_Friedel_coverage 0.000
_reflns_number_gt 4779
_reflns_number_total 6762
_reflns_threshold_expression 'I > 2\s(I)'
_cod_data_source_file d0ce01456g2.cif
_cod_data_source_block shelx_CCDC2
_cod_depositor_comments 'Adding full bibliography for 7241725--7241733.cif.'
_cod_database_code 7241727
_shelx_shelxl_version_number 2018/3
_shelx_space_group_comment
;
The symmetry employed for this shelxl refinement is uniquely defined
by the following loop, which should always be used as a source of
symmetry information in preference to the above space-group names.
They are only intended as comments.
;
_shelx_estimated_absorpt_t_min 0.740
_shelx_estimated_absorpt_t_max 0.795
_platon_squeeze_void_probe_radius 1.20

loop_
_space_group_symop_operation_xyz
'x, y, z'
'-x, -y, -z'

loop_
_atom_site_label
_atom_site_type_symbol
_atom_site_fract_x
_atom_site_fract_y
_atom_site_fract_z
_atom_site_U_iso_or_equiv
_atom_site_adp_type
_atom_site_occupancy
_atom_site_site_symmetry_order
_atom_site_calc_flag
_atom_site_refinement_flags_posn
_atom_site_refinement_flags_adp
_atom_site_refinement_flags_occupancy
_atom_site_disorder_assembly
_atom_site_disorder_group
Sr1 Sr 0.87443(4) 0.55402(3) 0.32401(3) 0.02894(14) Uani 1 1 d . . . . .
O1 O 0.6136(3) 0.4884(2) 0.2317(2) 0.0371(8) Uani 1 1 d . . . . .
O2 O 0.8033(3) 0.7049(2) 0.4338(2) 0.0351(7) Uani 1 1 d . . . . .
O3 O 0.9625(3) 0.7047(3) 0.6676(2) 0.0402(8) Uani 1 1 d . . . . .
O4 O 0.1077(3) 0.5426(2) 0.3138(2) 0.0359(7) Uani 1 1 d . . . . .
O5 O 0.3246(3) 0.7859(3) 0.5297(3) 0.0421(8) Uani 1 1 d . . . . .
O6 O 0.4587(3) 0.7727(3) 0.7553(3) 0.0484(9) Uani 1 1 d . . . . .
O7 O 0.9505(4) 0.7175(2) 0.2932(3) 0.0526(10) Uani 1 1 d . . . . .
O8 O 0.8534(4) 0.7787(3) 0.1677(3) 0.0527(9) Uani 1 1 d . . . . .
O9 O 1.0978(3) 0.8602(2) 0.2801(3) 0.0413(8) Uani 1 1 d . . . . .
O10 O 0.5971(5) 0.2732(3) 0.9814(3) 0.0756(13) Uani 1 1 d . . . . .
O11 O 0.7737(4) 0.2218(4) 0.9292(4) 0.0855(15) Uani 1 1 d . . . . .
O12 O 0.5331(4) 0.1295(3) 0.8162(3) 0.0529(9) Uani 1 1 d . . . . .
O1W O 1.0780(3) 0.6634(3) 0.5078(3) 0.0466(9) Uani 1 1 d . . . . .
O2W O 0.8217(5) 0.5021(3) 0.4618(3) 0.0745(12) Uani 1 1 d . . . . .
O3W O 0.7974(4) 0.3466(3) 0.2532(3) 0.0545(10) Uani 1 1 d . . . . .
O4W O 0.8209(4) 0.4815(3) 0.1246(3) 0.0665(11) Uani 1 1 d . . . . .
O5W O 0.0125(5) 0.8664(3) 0.0764(3) 0.0798(13) Uani 1 1 d . . . . .
S1 S 0.95872(13) 0.80669(9) 0.26765(10) 0.0362(3) Uani 1 1 d . . . . .
S2 S 0.63245(15) 0.18678(10) 0.92189(10) 0.0466(3) Uani 1 1 d . . . . .
C1 C 0.4983(4) 0.4956(3) 0.2085(3) 0.0264(9) Uani 1 1 d . . . . .
C2 C 0.2585(4) 0.4480(3) 0.1392(3) 0.0277(9) Uani 1 1 d . . . . .
H2 H 0.206446 0.415236 0.064098 0.033 Uiso 1 1 calc R U . . .
C3 C 0.3256(4) 0.5714(3) 0.1844(3) 0.0253(9) Uani 1 1 d . . . . .
H3 H 0.296893 0.597396 0.131902 0.030 Uiso 1 1 calc R U . . .
C4 C 0.1780(4) 0.5314(3) 0.2632(3) 0.0272(10) Uani 1 1 d . . . . .
C5 C 0.5793(4) 0.6927(3) 0.2641(3) 0.0300(10) Uani 1 1 d . . . . .
H5A H 0.546809 0.732721 0.227120 0.036 Uiso 1 1 calc R U . . .
H5B H 0.660367 0.681532 0.253008 0.036 Uiso 1 1 calc R U . . .
C6 C 0.2961(4) 0.7242(3) 0.3194(4) 0.0327(10) Uani 1 1 d . . . . .
H6A H 0.217447 0.729312 0.337180 0.039 Uiso 1 1 calc R U . . .
H6B H 0.297318 0.757391 0.273011 0.039 Uiso 1 1 calc R U . . .
C7 C 0.7307(4) 0.7597(3) 0.4482(3) 0.0261(9) Uani 1 1 d . . . . .
C8 C 0.5560(4) 0.8328(3) 0.4146(3) 0.0294(10) Uani 1 1 d . . . . .
H8 H 0.553315 0.882823 0.383157 0.035 Uiso 1 1 calc R U . . .
C9 C 0.6503(4) 0.8914(3) 0.5317(3) 0.0263(9) Uani 1 1 d . . . . .
H9 H 0.695831 0.968339 0.554318 0.032 Uiso 1 1 calc R U . . .
C10 C 0.4244(5) 0.8112(3) 0.5090(4) 0.0300(10) Uani 1 1 d . . . . .
C11 C 0.8717(4) 0.8723(3) 0.6331(3) 0.0299(10) Uani 1 1 d . . . . .
H11A H 0.902760 0.950148 0.669714 0.036 Uiso 1 1 calc R U . . .
H11B H 0.944824 0.853715 0.613937 0.036 Uiso 1 1 calc R U . . .
C12 C 0.5926(5) 0.9181(3) 0.6889(3) 0.0322(10) Uani 1 1 d . . . . .
H12A H 0.510517 0.923254 0.701552 0.039 Uiso 1 1 calc R U . . .
H12B H 0.658791 0.990697 0.720352 0.039 Uiso 1 1 calc R U . . .
C13 C 0.9014(4) 0.7500(3) 0.7165(3) 0.0281(10) Uani 1 1 d . . . . .
C14 C 0.7984(4) 0.8740(3) 0.7801(3) 0.0291(10) Uani 1 1 d . . . . .
H14 H 0.853645 0.950326 0.824618 0.035 Uiso 1 1 calc R U . . .
C15 C 0.8123(4) 0.8066(3) 0.8412(3) 0.0285(10) Uani 1 1 d . . . . .
H15 H 0.870616 0.852242 0.914701 0.034 Uiso 1 1 calc R U . . .
C16 C 0.5813(5) 0.7934(3) 0.7722(3) 0.0307(10) Uani 1 1 d . . . . .
C17 C 0.9311(4) 0.6671(3) 0.8356(3) 0.0277(10) Uani 1 1 d . . . . .
H17A H 0.973749 0.706608 0.910372 0.033 Uiso 1 1 calc R U . . .
H17B H 1.003582 0.653960 0.812504 0.033 Uiso 1 1 calc R U . . .
C18 C 0.6325(5) 0.6977(3) 0.8784(3) 0.0315(10) Uani 1 1 d . . . . .
H18A H 0.543565 0.699803 0.879646 0.038 Uiso 1 1 calc R U . . .
H18B H 0.700276 0.732609 0.949385 0.038 Uiso 1 1 calc R U . . .
C19 C 1.0122(4) 0.9556(3) 0.4661(3) 0.0275(10) Uani 1 1 d . . . . .
C20 C 0.9221(4) 0.9043(3) 0.3587(3) 0.0286(10) Uani 1 1 d . . . . .
C21 C 0.8149(5) 0.9370(3) 0.3208(4) 0.0340(11) Uani 1 1 d . . . . .
H21 H 0.756897 0.901947 0.250883 0.041 Uiso 1 1 calc R U . . .
C22 C 0.7933(5) 1.0241(4) 0.3886(4) 0.0379(11) Uani 1 1 d . . . . .
H22 H 0.720786 1.046232 0.362825 0.045 Uiso 1 1 calc R U . . .
C23 C 0.8778(5) 1.0761(4) 0.4915(4) 0.0341(11) Uani 1 1 d . . . . .
H23 H 0.862322 1.133782 0.534532 0.041 Uiso 1 1 calc R U . . .
C24 C 0.7439(6) 0.0005(5) 1.0601(4) 0.0566(15) Uani 1 1 d . . . . .
H24 H 0.825459 -0.011574 1.086849 0.068 Uiso 1 1 calc R U . . .
C25 C 0.7441(6) 0.0750(5) 1.0183(4) 0.0567(15) Uani 1 1 d . . . . .
H25 H 0.826278 0.112319 1.018447 0.068 Uiso 1 1 calc R U . . .
C26 C 0.6264(5) 0.0936(4) 0.9778(4) 0.0411(12) Uani 1 1 d . . . . .
C27 C 0.4985(5) 0.0371(4) 0.9776(4) 0.0386(11) Uani 1 1 d . . . . .
C28 C 0.3737(5) 0.0537(4) 0.9383(4) 0.0476(13) Uani 1 1 d . . . . .
H28 H 0.371966 0.103130 0.910629 0.057 Uiso 1 1 calc R U . . .
N1 N 0.3769(3) 0.4134(3) 0.1671(3) 0.0271(8) Uani 1 1 d . . . . .
N2 N 0.4722(3) 0.5889(3) 0.2212(3) 0.0276(8) Uani 1 1 d . . . . .
N3 N 0.1683(3) 0.4352(3) 0.1922(3) 0.0281(8) Uani 1 1 d . . . . .
N4 N 0.2767(3) 0.6121(3) 0.2657(3) 0.0291(8) Uani 1 1 d . . . . .
N5 N 0.6196(4) 0.7567(3) 0.3736(3) 0.0289(8) Uani 1 1 d . . . . .
N6 N 0.7496(3) 0.8361(3) 0.5402(3) 0.0281(8) Uani 1 1 d . . . . .
N7 N 0.4218(3) 0.7842(3) 0.4127(3) 0.0315(9) Uani 1 1 d . . . . .
N8 N 0.5555(4) 0.8731(3) 0.5797(3) 0.0294(8) Uani 1 1 d . . . . .
N9 N 0.8507(4) 0.8269(3) 0.7026(3) 0.0308(8) Uani 1 1 d . . . . .
N10 N 0.8758(4) 0.7332(3) 0.7941(3) 0.0283(8) Uani 1 1 d . . . . .
N11 N 0.6526(4) 0.8571(3) 0.7396(3) 0.0324(9) Uani 1 1 d . . . . .
N12 N 0.6707(4) 0.7572(3) 0.8250(3) 0.0315(8) Uani 1 1 d . . . . .

loop_
_atom_site_aniso_label
_atom_site_aniso_U_11
_atom_site_aniso_U_22
_atom_site_aniso_U_33
_atom_site_aniso_U_23
_atom_site_aniso_U_13
_atom_site_aniso_U_12
Sr1 0.0230(2) 0.0297(2) 0.0396(3) 0.01546(19) 0.01675(19) 0.01307(17)
O1 0.0236(17) 0.0394(18) 0.048(2) 0.0174(16) 0.0144(15) 0.0143(14)
O2 0.0299(17) 0.0389(17) 0.0447(19) 0.0182(15) 0.0204(16) 0.0199(15)
O3 0.045(2) 0.051(2) 0.048(2) 0.0279(17) 0.0321(18) 0.0306(17)
O4 0.0309(18) 0.0413(18) 0.0421(19) 0.0157(15) 0.0237(16) 0.0165(15)
O5 0.0310(19) 0.052(2) 0.052(2) 0.0245(18) 0.0240(17) 0.0185(16)
O6 0.030(2) 0.059(2) 0.072(3) 0.038(2) 0.0270(19) 0.0207(17)
O7 0.077(3) 0.0278(17) 0.069(3) 0.0246(18) 0.046(2) 0.0193(18)
O8 0.054(2) 0.052(2) 0.043(2) 0.0126(17) 0.0182(19) 0.0168(18)
O9 0.039(2) 0.0408(18) 0.056(2) 0.0225(17) 0.0313(18) 0.0161(16)
O10 0.117(4) 0.040(2) 0.063(3) 0.016(2) 0.035(3) 0.028(2)
O11 0.050(3) 0.102(3) 0.122(4) 0.083(3) 0.027(3) 0.012(2)
O12 0.071(3) 0.048(2) 0.039(2) 0.0224(18) 0.0144(19) 0.0267(19)
O1W 0.042(2) 0.059(2) 0.046(2) 0.0243(18) 0.0211(18) 0.0236(18)
O2W 0.101(4) 0.066(3) 0.077(3) 0.044(2) 0.047(3) 0.030(2)
O3W 0.047(2) 0.042(2) 0.086(3) 0.030(2) 0.035(2) 0.0216(17)
O4W 0.068(3) 0.065(2) 0.048(2) 0.015(2) 0.024(2) 0.005(2)
O5W 0.102(4) 0.072(3) 0.056(3) 0.028(2) 0.027(3) 0.022(3)
S1 0.0405(7) 0.0292(6) 0.0430(7) 0.0150(5) 0.0229(6) 0.0119(5)
S2 0.0534(9) 0.0379(7) 0.0460(8) 0.0228(6) 0.0155(7) 0.0100(6)
C1 0.024(2) 0.034(2) 0.027(2) 0.015(2) 0.013(2) 0.014(2)
C2 0.024(2) 0.037(2) 0.027(2) 0.015(2) 0.014(2) 0.015(2)
C3 0.023(2) 0.032(2) 0.027(2) 0.0153(19) 0.0129(19) 0.0134(19)
C4 0.019(2) 0.032(2) 0.035(3) 0.015(2) 0.013(2) 0.0144(19)
C5 0.025(2) 0.033(2) 0.036(3) 0.016(2) 0.018(2) 0.0098(19)
C6 0.024(2) 0.036(3) 0.041(3) 0.015(2) 0.014(2) 0.017(2)
C7 0.021(2) 0.029(2) 0.037(3) 0.019(2) 0.018(2) 0.0082(19)
C8 0.026(2) 0.023(2) 0.043(3) 0.013(2) 0.020(2) 0.0106(19)
C9 0.026(2) 0.020(2) 0.037(3) 0.0125(19) 0.015(2) 0.0103(18)
C10 0.030(3) 0.027(2) 0.043(3) 0.017(2) 0.019(2) 0.018(2)
C11 0.022(2) 0.032(2) 0.040(3) 0.019(2) 0.015(2) 0.0077(19)
C12 0.035(3) 0.031(2) 0.041(3) 0.015(2) 0.023(2) 0.020(2)
C13 0.023(2) 0.028(2) 0.032(2) 0.012(2) 0.010(2) 0.0097(19)
C14 0.029(2) 0.021(2) 0.034(3) 0.0075(19) 0.014(2) 0.0092(19)
C15 0.020(2) 0.029(2) 0.030(2) 0.0090(19) 0.008(2) 0.0068(18)
C16 0.030(3) 0.031(2) 0.037(3) 0.014(2) 0.018(2) 0.016(2)
C17 0.020(2) 0.032(2) 0.031(2) 0.012(2) 0.011(2) 0.0087(19)
C18 0.027(2) 0.034(2) 0.037(3) 0.014(2) 0.018(2) 0.013(2)
C19 0.027(2) 0.026(2) 0.041(3) 0.021(2) 0.021(2) 0.0110(19)
C20 0.027(2) 0.028(2) 0.036(3) 0.015(2) 0.018(2) 0.0089(19)
C21 0.025(2) 0.037(3) 0.038(3) 0.018(2) 0.011(2) 0.006(2)
C22 0.034(3) 0.041(3) 0.052(3) 0.027(3) 0.022(3) 0.021(2)
C23 0.032(3) 0.032(2) 0.051(3) 0.023(2) 0.024(2) 0.018(2)
C24 0.040(3) 0.078(4) 0.068(4) 0.049(4) 0.020(3) 0.025(3)
C25 0.044(3) 0.066(4) 0.058(4) 0.036(3) 0.014(3) 0.010(3)
C26 0.040(3) 0.042(3) 0.035(3) 0.019(2) 0.008(2) 0.008(2)
C27 0.041(3) 0.040(3) 0.037(3) 0.021(2) 0.015(2) 0.013(2)
C28 0.052(3) 0.055(3) 0.047(3) 0.031(3) 0.019(3) 0.026(3)
N1 0.0181(19) 0.0259(18) 0.039(2) 0.0134(17) 0.0128(17) 0.0099(15)
N2 0.0211(19) 0.0283(19) 0.037(2) 0.0131(17) 0.0172(17) 0.0101(16)
N3 0.0236(19) 0.0297(19) 0.038(2) 0.0154(17) 0.0201(17) 0.0115(16)
N4 0.026(2) 0.0254(18) 0.041(2) 0.0126(17) 0.0193(18) 0.0125(16)
N5 0.025(2) 0.0282(19) 0.038(2) 0.0144(17) 0.0158(18) 0.0144(16)
N6 0.025(2) 0.0299(19) 0.034(2) 0.0136(17) 0.0156(17) 0.0134(16)
N7 0.0179(19) 0.036(2) 0.035(2) 0.0084(17) 0.0120(17) 0.0088(16)
N8 0.026(2) 0.0311(19) 0.035(2) 0.0135(17) 0.0158(18) 0.0127(16)
N9 0.033(2) 0.035(2) 0.040(2) 0.0203(18) 0.0236(19) 0.0192(17)
N10 0.029(2) 0.0315(19) 0.038(2) 0.0208(17) 0.0207(18) 0.0154(16)
N11 0.028(2) 0.037(2) 0.047(2) 0.0246(19) 0.0215(19) 0.0184(17)
N12 0.024(2) 0.037(2) 0.040(2) 0.0190(18) 0.0171(18) 0.0147(17)

loop_
_atom_type_symbol
_atom_type_description
_atom_type_scat_dispersion_real
_atom_type_scat_dispersion_imag
_atom_type_scat_source
C C 0.0033 0.0016 'International Tables Vol C Tables 4.2.6.8 and 6.1.1.4'
H H 0.0000 0.0000 'International Tables Vol C Tables 4.2.6.8 and 6.1.1.4'
N N 0.0061 0.0033 'International Tables Vol C Tables 4.2.6.8 and 6.1.1.4'
O O 0.0106 0.0060 'International Tables Vol C Tables 4.2.6.8 and 6.1.1.4'
S S 0.1246 0.1234 'International Tables Vol C Tables 4.2.6.8 and 6.1.1.4'
Sr Sr -1.5307 3.2498 'International Tables Vol C Tables 4.2.6.8 and 6.1.1.4'

loop_
_geom_angle_atom_site_label_1
_geom_angle_atom_site_label_2
_geom_angle_atom_site_label_3
_geom_angle
_geom_angle_site_symmetry_1
_geom_angle_site_symmetry_3
_geom_angle_publ_flag
O1 Sr1 O7 102.36(11) . . ?
O1 Sr1 O3W 75.25(10) . . ?
O7 Sr1 O3W 147.50(12) . . ?
O1 Sr1 O4 147.32(10) . 1_655 ?
O7 Sr1 O4 80.73(11) . 1_655 ?
O3W Sr1 O4 84.92(10) . 1_655 ?
O1 Sr1 O2W 84.26(13) . . ?
O7 Sr1 O2W 140.77(12) . . ?
O3W Sr1 O2W 71.72(13) . . ?
O4 Sr1 O2W 114.10(12) 1_655 . ?
O1 Sr1 O2 76.01(10) . . ?
O7 Sr1 O2 72.04(10) . . ?
O3W Sr1 O2 135.53(10) . . ?
O4 Sr1 O2 134.03(9) 1_655 . ?
O2W Sr1 O2 72.28(11) . . ?
O1 Sr1 O1W 142.61(10) . . ?
O7 Sr1 O1W 86.43(12) . . ?
O3W Sr1 O1W 115.52(11) . . ?
O4 Sr1 O1W 69.59(10) 1_655 . ?
O2W Sr1 O1W 67.60(13) . . ?
O2 Sr1 O1W 72.35(10) . . ?
O1 Sr1 O4W 74.05(11) . . ?
O7 Sr1 O4W 73.43(12) . . ?
O3W Sr1 O4W 74.84(12) . . ?
O4 Sr1 O4W 75.84(12) 1_655 . ?
O2W Sr1 O4W 143.78(13) . . ?
O2 Sr1 O4W 127.36(12) . . ?
O1W Sr1 O4W 142.31(11) . . ?
C1 O1 Sr1 156.5(3) . . ?
C7 O2 Sr1 155.3(3) . . ?
C4 O4 Sr1 148.6(3) . 1_455 ?
S1 O7 Sr1 166.2(2) . . ?
O7 S1 O8 112.8(2) . . ?
O7 S1 O9 112.3(2) . . ?
O8 S1 O9 113.1(2) . . ?
O7 S1 C20 107.1(2) . . ?
O8 S1 C20 105.2(2) . . ?
O9 S1 C20 105.65(19) . . ?
O12 S2 O10 111.7(2) . . ?
O12 S2 O11 111.8(3) . . ?
O10 S2 O11 112.9(3) . . ?
O12 S2 C26 107.3(2) . . ?
O10 S2 C26 106.9(2) . . ?
O11 S2 C26 105.7(2) . . ?
O1 C1 N1 125.8(4) . . ?
O1 C1 N2 125.1(4) . . ?
N1 C1 N2 109.2(3) . . ?
N3 C2 N1 114.6(3) . . ?
N3 C2 C3 103.2(3) . . ?
N1 C2 C3 103.4(3) . . ?
N2 C3 N4 114.5(3) . . ?
N2 C3 C2 103.1(3) . . ?
N4 C3 C2 103.5(3) . . ?
O4 C4 N3 125.1(4) . . ?
O4 C4 N4 126.3(4) . . ?
N3 C4 N4 108.5(3) . . ?
N2 C5 N5 114.0(3) . . ?
N4 C6 N7 114.2(3) . . ?
O2 C7 N6 126.1(4) . . ?
O2 C7 N5 125.6(4) . . ?
N6 C7 N5 108.2(3) . . ?
N5 C8 N7 114.6(3) . . ?
N5 C8 C9 103.1(3) . . ?
N7 C8 C9 102.8(3) . . ?
N8 C9 N6 115.0(3) . . ?
N8 C9 C8 103.5(3) . . ?
N6 C9 C8 102.6(3) . . ?
O5 C10 N8 125.0(4) . . ?
O5 C10 N7 125.9(4) . . ?
N8 C10 N7 109.1(4) . . ?
N6 C11 N9 114.1(3) . . ?
N8 C12 N11 114.6(3) . . ?
O3 C13 N9 125.2(4) . . ?
O3 C13 N10 125.8(4) . . ?
N9 C13 N10 109.0(3) . . ?
N11 C14 N9 114.9(4) . . ?
N11 C14 C15 104.3(3) . . ?
N9 C14 C15 102.9(3) . . ?
N12 C15 N10 115.6(3) . . ?
N12 C15 C14 103.0(3) . . ?
N10 C15 C14 104.1(3) . . ?
O6 C16 N12 126.5(4) . . ?
O6 C16 N11 125.2(4) . . ?
N12 C16 N11 108.3(4) . . ?
N10 C17 N3 115.1(3) . 2_666 ?
N12 C18 N1 113.9(3) . 2_666 ?
C23 C19 C20 123.5(4) 2_776 . ?
C23 C19 C19 118.8(5) 2_776 2_776 ?
C20 C19 C19 117.7(5) . 2_776 ?
C21 C20 C19 121.5(4) . . ?
C21 C20 S1 117.6(4) . . ?
C19 C20 S1 120.4(3) . . ?
C20 C21 C22 119.7(4) . . ?
C23 C22 C21 120.7(4) . . ?
C22 C23 C19 121.5(4) . 2_776 ?
C28 C24 C25 120.6(5) 2_657 . ?
C26 C25 C24 121.0(5) . . ?
C25 C26 C27 120.3(4) . . ?
C25 C26 S2 118.8(4) . . ?
C27 C26 S2 120.9(4) . . ?
C28 C27 C27 119.2(6) . 2_657 ?
C28 C27 C26 123.1(4) . . ?
C27 C27 C26 117.7(5) 2_657 . ?
C24 C28 C27 121.3(5) 2_657 . ?
C1 N1 C18 121.8(3) . 2_666 ?
C1 N1 C2 111.5(3) . . ?
C18 N1 C2 122.8(3) 2_666 . ?
C1 N2 C3 112.2(3) . . ?
C1 N2 C5 123.7(3) . . ?
C3 N2 C5 124.1(3) . . ?
C4 N3 C17 124.0(3) . 2_666 ?
C4 N3 C2 112.5(3) . . ?
C17 N3 C2 123.2(3) 2_666 . ?
C4 N4 C6 122.5(3) . . ?
C4 N4 C3 111.6(3) . . ?
C6 N4 C3 123.3(3) . . ?
C7 N5 C8 112.7(3) . . ?
C7 N5 C5 123.1(3) . . ?
C8 N5 C5 123.8(4) . . ?
C7 N6 C11 122.4(3) . . ?
C7 N6 C9 113.2(3) . . ?
C11 N6 C9 123.3(3) . . ?
C10 N7 C6 123.4(4) . . ?
C10 N7 C8 112.3(3) . . ?
C6 N7 C8 124.0(3) . . ?
C10 N8 C12 123.2(4) . . ?
C10 N8 C9 112.2(4) . . ?
C12 N8 C9 124.6(4) . . ?
C13 N9 C11 123.8(3) . . ?
C13 N9 C14 112.2(3) . . ?
C11 N9 C14 122.9(3) . . ?
C13 N10 C17 122.4(3) . . ?
C13 N10 C15 111.6(3) . . ?
C17 N10 C15 124.8(3) . . ?
C16 N11 C14 111.6(3) . . ?
C16 N11 C12 123.4(4) . . ?
C14 N11 C12 123.8(3) . . ?
C16 N12 C18 122.3(4) . . ?
C16 N12 C15 112.4(3) . . ?
C18 N12 C15 123.8(4) . . ?

loop_
_geom_bond_atom_site_label_1
_geom_bond_atom_site_label_2
_geom_bond_distance
_geom_bond_site_symmetry_2
_geom_bond_publ_flag
Sr1 O1 2.528(3) . ?
Sr1 O7 2.531(3) . ?
Sr1 O3W 2.589(3) . ?
Sr1 O4 2.596(3) 1_655 ?
Sr1 O2W 2.600(4) . ?
Sr1 O2 2.615(3) . ?
Sr1 O1W 2.623(4) . ?
Sr1 O4W 2.645(4) . ?
O1 C1 1.222(5) . ?
O2 C7 1.223(5) . ?
O3 C13 1.232(5) . ?
O4 C4 1.220(5) . ?
O5 C10 1.223(5) . ?
O6 C16 1.217(5) . ?
O7 S1 1.434(3) . ?
O8 S1 1.449(4) . ?
O9 S1 1.454(3) . ?
O10 S2 1.440(4) . ?
O11 S2 1.456(4) . ?
O12 S2 1.439(4) . ?
S1 C20 1.780(4) . ?
S2 C26 1.794(5) . ?
C1 N1 1.353(5) . ?
C1 N2 1.365(5) . ?
C2 N3 1.450(5) . ?
C2 N1 1.459(5) . ?
C2 C3 1.544(6) . ?
C3 N2 1.444(5) . ?
C3 N4 1.458(5) . ?
C4 N3 1.366(5) . ?
C4 N4 1.368(5) . ?
C5 N2 1.446(5) . ?
C5 N5 1.450(5) . ?
C6 N4 1.441(5) . ?
C6 N7 1.446(5) . ?
C7 N6 1.351(5) . ?
C7 N5 1.359(5) . ?
C8 N5 1.448(5) . ?
C8 N7 1.452(5) . ?
C8 C9 1.549(6) . ?
C9 N8 1.446(5) . ?
C9 N6 1.451(5) . ?
C10 N8 1.357(6) . ?
C10 N7 1.357(5) . ?
C11 N6 1.444(5) . ?
C11 N9 1.452(5) . ?
C12 N8 1.431(5) . ?
C12 N11 1.464(5) . ?
C13 N9 1.362(5) . ?
C13 N10 1.363(5) . ?
C14 N11 1.439(5) . ?
C14 N9 1.458(5) . ?
C14 C15 1.538(6) . ?
C15 N12 1.446(5) . ?
C15 N10 1.454(5) . ?
C16 N12 1.363(5) . ?
C16 N11 1.374(5) . ?
C17 N10 1.427(5) . ?
C17 N3 1.443(5) 2_666 ?
C18 N12 1.431(5) . ?
C18 N1 1.444(5) 2_666 ?
C19 C23 1.409(6) 2_776 ?
C19 C20 1.430(6) . ?
C19 C19 1.446(8) 2_776 ?
C20 C21 1.374(6) . ?
C21 C22 1.413(6) . ?
C22 C23 1.366(6) . ?
C24 C28 1.349(7) 2_657 ?
C24 C25 1.401(7) . ?
C25 C26 1.356(7) . ?
C26 C27 1.440(7) . ?
C27 C28 1.404(7) . ?
C27 C27 1.432(9) 2_657 ?

loop_
_geom_torsion_atom_site_label_1
_geom_torsion_atom_site_label_2
_geom_torsion_atom_site_label_3
_geom_torsion_atom_site_label_4
_geom_torsion
_geom_torsion_site_symmetry_1
_geom_torsion_site_symmetry_2
_geom_torsion_site_symmetry_3
_geom_torsion_site_symmetry_4
_geom_torsion_publ_flag
Sr1 O7 S1 O8 -46.8(9) . . . . ?
Sr1 O7 S1 O9 -176.0(8) . . . . ?
Sr1 O7 S1 C20 68.4(9) . . . . ?
Sr1 O1 C1 N1 -158.9(5) . . . . ?
Sr1 O1 C1 N2 20.5(10) . . . . ?
N3 C2 C3 N2 125.9(3) . . . . ?
N1 C2 C3 N2 6.2(4) . . . . ?
N3 C2 C3 N4 6.3(4) . . . . ?
N1 C2 C3 N4 -113.4(3) . . . . ?
Sr1 O4 C4 N3 -80.3(7) 1_455 . . . ?
Sr1 O4 C4 N4 98.1(6) 1_455 . . . ?
Sr1 O2 C7 N6 176.5(4) . . . . ?
Sr1 O2 C7 N5 -6.1(9) . . . . ?
N5 C8 C9 N8 -122.5(3) . . . . ?
N7 C8 C9 N8 -3.1(4) . . . . ?
N5 C8 C9 N6 -2.5(4) . . . . ?
N7 C8 C9 N6 116.9(3) . . . . ?
N11 C14 C15 N12 1.5(4) . . . . ?
N9 C14 C15 N12 -118.7(3) . . . . ?
N11 C14 C15 N10 122.6(3) . . . . ?
N9 C14 C15 N10 2.3(4) . . . . ?
C23 C19 C20 C21 179.2(4) 2_776 . . . ?
C19 C19 C20 C21 -0.6(7) 2_776 . . . ?
C23 C19 C20 S1 -8.6(6) 2_776 . . . ?
C19 C19 C20 S1 171.6(4) 2_776 . . . ?
O7 S1 C20 C21 -123.5(4) . . . . ?
O8 S1 C20 C21 -3.3(4) . . . . ?
O9 S1 C20 C21 116.5(3) . . . . ?
O7 S1 C20 C19 64.0(4) . . . . ?
O8 S1 C20 C19 -175.8(3) . . . . ?
O9 S1 C20 C19 -56.0(4) . . . . ?
C19 C20 C21 C22 0.7(6) . . . . ?
S1 C20 C21 C22 -171.7(3) . . . . ?
C20 C21 C22 C23 -0.1(7) . . . . ?
C21 C22 C23 C19 -0.7(7) . . . 2_776 ?
C28 C24 C25 C26 -0.6(9) 2_657 . . . ?
C24 C25 C26 C27 0.4(8) . . . . ?
C24 C25 C26 S2 -178.0(4) . . . . ?
O12 S2 C26 C25 122.0(5) . . . . ?
O10 S2 C26 C25 -118.0(5) . . . . ?
O11 S2 C26 C25 2.5(5) . . . . ?
O12 S2 C26 C27 -56.4(4) . . . . ?
O10 S2 C26 C27 63.5(5) . . . . ?
O11 S2 C26 C27 -175.9(4) . . . . ?
C25 C26 C27 C28 179.0(5) . . . . ?
S2 C26 C27 C28 -2.6(7) . . . . ?
C25 C26 C27 C27 0.7(8) . . . 2_657 ?
S2 C26 C27 C27 179.1(5) . . . 2_657 ?
C27 C27 C28 C24 -1.5(9) 2_657 . . 2_657 ?
C26 C27 C28 C24 -179.7(5) . . . 2_657 ?
O1 C1 N1 C18 -15.9(7) . . . 2_666 ?
N2 C1 N1 C18 164.6(4) . . . 2_666 ?
O1 C1 N1 C2 -174.1(4) . . . . ?
N2 C1 N1 C2 6.3(5) . . . . ?
N3 C2 N1 C1 -119.4(4) . . . . ?
C3 C2 N1 C1 -7.8(4) . . . . ?
N3 C2 N1 C18 82.6(5) . . . 2_666 ?
C3 C2 N1 C18 -165.8(3) . . . 2_666 ?
O1 C1 N2 C3 178.6(4) . . . . ?
N1 C1 N2 C3 -1.8(5) . . . . ?
O1 C1 N2 C5 0.2(6) . . . . ?
N1 C1 N2 C5 179.8(4) . . . . ?
N4 C3 N2 C1 108.7(4) . . . . ?
C2 C3 N2 C1 -3.0(4) . . . . ?
N4 C3 N2 C5 -72.9(5) . . . . ?
C2 C3 N2 C5 175.4(4) . . . . ?
N5 C5 N2 C1 -96.5(4) . . . . ?
N5 C5 N2 C3 85.3(5) . . . . ?
O4 C4 N3 C17 2.4(7) . . . 2_666 ?
N4 C4 N3 C17 -176.2(4) . . . 2_666 ?
O4 C4 N3 C2 176.0(4) . . . . ?
N4 C4 N3 C2 -2.6(5) . . . . ?
N1 C2 N3 C4 109.1(4) . . . . ?
C3 C2 N3 C4 -2.6(4) . . . . ?
N1 C2 N3 C17 -77.3(5) . . . 2_666 ?
C3 C2 N3 C17 171.1(4) . . . 2_666 ?
O4 C4 N4 C6 -9.3(7) . . . . ?
N3 C4 N4 C6 169.3(4) . . . . ?
O4 C4 N4 C3 -171.4(4) . . . . ?
N3 C4 N4 C3 7.2(5) . . . . ?
N7 C6 N4 C4 108.7(4) . . . . ?
N7 C6 N4 C3 -91.3(5) . . . . ?
N2 C3 N4 C4 -119.9(4) . . . . ?
C2 C3 N4 C4 -8.4(4) . . . . ?
N2 C3 N4 C6 78.1(5) . . . . ?
C2 C3 N4 C6 -170.4(4) . . . . ?
O2 C7 N5 C8 -178.8(4) . . . . ?
N6 C7 N5 C8 -1.0(5) . . . . ?
O2 C7 N5 C5 -5.2(6) . . . . ?
N6 C7 N5 C5 172.6(3) . . . . ?
N7 C8 N5 C7 -108.7(4) . . . . ?
C9 C8 N5 C7 2.3(4) . . . . ?
N7 C8 N5 C5 77.7(5) . . . . ?
C9 C8 N5 C5 -171.3(3) . . . . ?
N2 C5 N5 C7 96.2(5) . . . . ?
N2 C5 N5 C8 -90.9(5) . . . . ?
O2 C7 N6 C11 8.1(6) . . . . ?
N5 C7 N6 C11 -169.7(3) . . . . ?
O2 C7 N6 C9 176.9(4) . . . . ?
N5 C7 N6 C9 -0.9(4) . . . . ?
N9 C11 N6 C7 -101.7(4) . . . . ?
N9 C11 N6 C9 90.6(5) . . . . ?
N8 C9 N6 C7 113.8(4) . . . . ?
C8 C9 N6 C7 2.2(4) . . . . ?
N8 C9 N6 C11 -77.4(5) . . . . ?
C8 C9 N6 C11 170.9(3) . . . . ?
O5 C10 N7 C6 2.7(7) . . . . ?
N8 C10 N7 C6 -175.9(3) . . . . ?
O5 C10 N7 C8 176.1(4) . . . . ?
N8 C10 N7 C8 -2.5(5) . . . . ?
N4 C6 N7 C10 -102.1(4) . . . . ?
N4 C6 N7 C8 85.2(5) . . . . ?
N5 C8 N7 C10 114.6(4) . . . . ?
C9 C8 N7 C10 3.5(4) . . . . ?
N5 C8 N7 C6 -72.0(5) . . . . ?
C9 C8 N7 C6 176.9(3) . . . . ?
O5 C10 N8 C12 -0.9(6) . . . . ?
N7 C10 N8 C12 177.8(3) . . . . ?
O5 C10 N8 C9 -178.4(4) . . . . ?
N7 C10 N8 C9 0.2(5) . . . . ?
N11 C12 N8 C10 98.3(5) . . . . ?
N11 C12 N8 C9 -84.5(5) . . . . ?
N6 C9 N8 C10 -109.2(4) . . . . ?
C8 C9 N8 C10 1.9(4) . . . . ?
N6 C9 N8 C12 73.3(5) . . . . ?
C8 C9 N8 C12 -175.6(3) . . . . ?
O3 C13 N9 C11 -5.1(7) . . . . ?
N10 C13 N9 C11 173.8(4) . . . . ?
O3 C13 N9 C14 -173.3(4) . . . . ?
N10 C13 N9 C14 5.6(5) . . . . ?
N6 C11 N9 C13 106.9(5) . . . . ?
N6 C11 N9 C14 -86.2(5) . . . . ?
N11 C14 N9 C13 -117.5(4) . . . . ?
C15 C14 N9 C13 -4.9(5) . . . . ?
N11 C14 N9 C11 74.2(5) . . . . ?
C15 C14 N9 C11 -173.2(4) . . . . ?
O3 C13 N10 C17 6.8(7) . . . . ?
N9 C13 N10 C17 -172.1(4) . . . . ?
O3 C13 N10 C15 175.0(4) . . . . ?
N9 C13 N10 C15 -3.9(5) . . . . ?
N3 C17 N10 C13 -107.7(4) 2_666 . . . ?
N3 C17 N10 C15 85.6(5) 2_666 . . . ?
N12 C15 N10 C13 113.0(4) . . . . ?
C14 C15 N10 C13 0.8(4) . . . . ?
N12 C15 N10 C17 -79.1(5) . . . . ?
C14 C15 N10 C17 168.7(4) . . . . ?
O6 C16 N11 C14 174.6(4) . . . . ?
N12 C16 N11 C14 -6.0(5) . . . . ?
O6 C16 N11 C12 6.7(7) . . . . ?
N12 C16 N11 C12 -173.9(4) . . . . ?
N9 C14 N11 C16 114.4(4) . . . . ?
C15 C14 N11 C16 2.6(4) . . . . ?
N9 C14 N11 C12 -77.8(5) . . . . ?
C15 C14 N11 C12 170.5(4) . . . . ?
N8 C12 N11 C16 -104.7(5) . . . . ?
N8 C12 N11 C14 88.9(5) . . . . ?
O6 C16 N12 C18 -7.2(7) . . . . ?
N11 C16 N12 C18 173.5(4) . . . . ?
O6 C16 N12 C15 -173.5(4) . . . . ?
N11 C16 N12 C15 7.2(5) . . . . ?
N1 C18 N12 C16 111.9(4) 2_666 . . . ?
N1 C18 N12 C15 -83.4(5) 2_666 . . . ?
N10 C15 N12 C16 -118.1(4) . . . . ?
C14 C15 N12 C16 -5.3(4) . . . . ?
N10 C15 N12 C18 75.8(5) . . . . ?
C14 C15 N12 C18 -171.4(4) . . . . ?

loop_
_platon_squeeze_void_nr
_platon_squeeze_void_average_x
_platon_squeeze_void_average_y
_platon_squeeze_void_average_z
_platon_squeeze_void_volume
_platon_squeeze_void_count_electrons
_platon_squeeze_void_content
1 0.000 0.500 1.000 42 16 ' '
2 0.229 0.847 0.736 6 0 ' '
3 0.500 0.500 0.500 97 37 ' '
4 0.500 0.500 1.000 41 19 ' '
5 0.771 0.153 0.264 7 0 ' '
